data_1551942
loop_
_publ_author_name
'Wang, Long-Fei'
'Zhuang, Wei-Man'
'Guo-Zhang, Huang'
'Chen, Yan-Cong'
'Qiu, Jiang-Zhen'
'Ni, Zhao-Ping'
'Tong, Ming-Liang'

_publ_section_title
;
 Spin-Crossover Modulation via Single-Crystal to Single-Crystal
 Photochemical [2+2] Reaction in Hofmann-Type Frameworks
;
_journal_name_full 'Chemical Science'
_journal_paper_doi 10.1039/C9SC02274K
_journal_year 2019
_chemical_formula_moiety 'C28 H20 Ag2 Fe N8'
_chemical_formula_sum 'C28 H20 Ag2 Fe N8'
_chemical_formula_weight 740.11
_space_group_crystal_system triclinic
_space_group_IT_number 2
_space_group_name_Hall '-P 1'
_space_group_name_H-M_alt 'P -1'
_symmetry_space_group_name_Hall '-P 1'
_symmetry_space_group_name_H-M 'P -1'
_atom_sites_solution_hydrogens geom
_audit_creation_date 2018-11-05
_audit_creation_method
;
Olex2 1.2
(compiled 2018.05.29 svn.r3508 for OlexSys, GUI svn.r5506)
;
_audit_update_record
;
2019-02-18 deposited with the CCDC.    2019-07-03 downloaded from the CCDC.
;
_cell_angle_alpha 89.779(8)
_cell_angle_beta 126.671(7)
_cell_angle_gamma 92.338(6)
_cell_formula_units_Z 2
_cell_length_a 8.6055(9)
_cell_length_b 15.7668(9)
_cell_length_c 12.7192(12)
_cell_measurement_reflns_used 6188
_cell_measurement_temperature 293(2)
_cell_measurement_theta_max 75.4800
_cell_measurement_theta_min 2.7770
_cell_volume 1382.6(2)
_computing_molecular_graphics 'Olex2 (Dolomanov et al., 2009)'
_computing_publication_material 'Olex2 (Dolomanov et al., 2009)'
_computing_structure_refinement 'XL (Sheldrick, 2008)'
_computing_structure_solution 'SHELXT 2014/5 (Sheldrick, 2014)'
_diffrn_ambient_temperature 293(2)
_diffrn_measured_fraction_theta_full 0.996
_diffrn_measured_fraction_theta_max 0.996
_diffrn_measurement_device_type 'XtaLAB Synergy R, DW system, HyPix'
_diffrn_measurement_method 'phi and omega scans'
_diffrn_radiation_monochromator mirror
_diffrn_radiation_type CuK\a
_diffrn_radiation_wavelength 1.54178
_diffrn_reflns_av_R_equivalents 0.1502
_diffrn_reflns_av_unetI/netI 0.1177
_diffrn_reflns_Laue_measured_fraction_full 0.996
_diffrn_reflns_Laue_measured_fraction_max 0.996
_diffrn_reflns_limit_h_max 9
_diffrn_reflns_limit_h_min -9
_diffrn_reflns_limit_k_max 18
_diffrn_reflns_limit_k_min -14
_diffrn_reflns_limit_l_max 14
_diffrn_reflns_limit_l_min -14
_diffrn_reflns_number 13481
_diffrn_reflns_point_group_measured_fraction_full 0.996
_diffrn_reflns_point_group_measured_fraction_max 0.996
_diffrn_reflns_theta_full 62.992
_diffrn_reflns_theta_max 62.992
_diffrn_reflns_theta_min 2.806
_exptl_absorpt_coefficient_mu 15.668
_exptl_absorpt_correction_type multi-scan
_exptl_crystal_colour red
_exptl_crystal_colour_primary red
_exptl_crystal_density_diffrn 1.778
_exptl_crystal_description block
_exptl_crystal_F_000 728
_exptl_crystal_size_max 0.124
_exptl_crystal_size_mid 0.121
_exptl_crystal_size_min 0.101
_exptl_transmission_factor_max 0.208
_exptl_transmission_factor_min 0.200
_refine_diff_density_max 2.788
_refine_diff_density_min -1.705
_refine_diff_density_rms 0.322
_refine_ls_extinction_method none
_refine_ls_goodness_of_fit_ref 1.058
_refine_ls_hydrogen_treatment constr
_refine_ls_matrix_type full
_refine_ls_number_parameters 355
_refine_ls_number_reflns 4454
_refine_ls_number_restraints 30
_refine_ls_restrained_S_all 1.056
_refine_ls_R_factor_all 0.1136
_refine_ls_R_factor_gt 0.0980
_refine_ls_shift/su_max 0.000
_refine_ls_shift/su_mean 0.000
_refine_ls_structure_factor_coef Fsqd
_refine_ls_weighting_details 'w=1/[\s^2^(Fo^2^)+(0.1640P)^2^+13.0982P] where P=(Fo^2^+2Fc^2^)/3'
_refine_ls_weighting_scheme calc
_refine_ls_wR_factor_gt 0.2459
_refine_ls_wR_factor_ref 0.2651
_reflns_Friedel_coverage 0.000
_reflns_number_gt 3575
_reflns_number_total 4454
_reflns_threshold_expression 'I > 2\s(I)'
_cod_data_source_file c9sc02274k2.cif
_cod_data_source_block a
_cod_database_code 1551942
_shelx_shelxl_version_number 2017/1
_shelx_space_group_comment
;
The symmetry employed for this shelxl refinement is uniquely defined
by the following loop, which should always be used as a source of
symmetry information in preference to the above space-group names.
They are only intended as comments.
;
_shelx_estimated_absorpt_t_max 0.301
_shelx_estimated_absorpt_t_min 0.247
_olex2_refinement_description
;
1. Fixed Uiso
 At 1.2 times of:
  All C(H) groups
2. Uiso/Uaniso restraints and constraints
Uanis(C4) \\sim Ueq, Uanis(N4) \\sim Ueq, Uanis(C8) \\sim Ueq: with sigma of
0.01 and sigma for terminal atoms of 0.02
Uanis(N1) \\sim Ueq: with sigma of 0.01 and sigma for terminal atoms of 0.02
Uanis(N1) \\sim Ueq, Uanis(N4) \\sim Ueq: with sigma of 0.001 and sigma for
terminal atoms of 0.002
Uanis(C26) \\sim Ueq: with sigma of 0.01 and sigma for terminal atoms of 0.02
3.a Aromatic/amide H refined with riding coordinates:
 C21(H21), C26(H26), C11(H11), C13(H13), C29(H29), C28(H28), C18(H18),
 C24(H24), C5(H5), C17(H17), C16(H16), C20(H20), C6(H6), C10(H10), C8(H8),
 C23(H23), C27(H27), C14(H14), C15(H15), C9(H9)
;
_olex2_submission_special_instructions 'No special instructions were received'

loop_
_space_group_symop_operation_xyz
'x, y, z'
'-x, -y, -z'

loop_
_atom_site_label
_atom_site_type_symbol
_atom_site_fract_x
_atom_site_fract_y
_atom_site_fract_z
_atom_site_U_iso_or_equiv
_atom_site_adp_type
_atom_site_occupancy
_atom_site_site_symmetry_order
_atom_site_calc_flag
_atom_site_refinement_flags_posn
_atom_site_refinement_flags_adp
_atom_site_refinement_flags_occupancy
Ag1 Ag -0.47592(13) 0.70011(5) 0.19050(9) 0.0273(3) Uani 1 1 d . . .
Ag2 Ag -0.50543(13) 0.21124(5) 0.31847(9) 0.0273(4) Uani 1 1 d . . .
Fe2 Fe -0.500000 0.000000 0.000000 0.0195(6) Uani 1 2 d S T P
Fe1 Fe -0.500000 0.500000 0.500000 0.0180(6) Uani 1 2 d S T P
N1 N -0.4846(14) 0.5660(6) 0.3762(9) 0.020(2) Uani 1 1 d . U .
N6 N -0.2143(15) 0.5219(6) 0.6374(11) 0.022(2) Uani 1 1 d . . .
N3 N -0.4571(14) 0.3974(6) 0.4413(10) 0.023(2) Uani 1 1 d . . .
N4 N -0.5077(15) 0.0629(6) 0.1431(10) 0.023(2) Uani 1 1 d . U .
N2 N -0.5593(17) 0.8798(6) 0.0520(11) 0.029(2) Uani 1 1 d . . .
N5 N -0.1845(18) -0.0218(6) 0.1482(12) 0.032(3) Uani 1 1 d . . .
N8 N 0.7638(17) 0.6543(6) 1.1439(11) 0.031(2) Uani 1 1 d . . .
N7 N 0.7593(16) -0.1628(7) 0.6405(11) 0.031(2) Uani 1 1 d . . .
C4 C -0.5095(19) 0.1148(8) 0.2092(13) 0.029(3) Uani 1 1 d . U .
C7 C 0.201(2) -0.0677(8) 0.3347(14) 0.029(3) Uani 1 1 d . . .
C1 C -0.4751(19) 0.6102(8) 0.3112(13) 0.027(3) Uani 1 1 d . . .
C21 C -0.138(2) 0.5335(8) 0.7653(13) 0.030(3) Uani 1 1 d . . .
H21 H -0.221173 0.527639 0.788825 0.036 Uiso 1 1 calc R . .
C26 C 0.835(2) 0.6805(8) 0.9906(14) 0.032(3) Uani 1 1 d . U .
H26 H 0.791604 0.683099 0.903973 0.039 Uiso 1 1 calc R . .
C11 C 0.5150(18) -0.1305(9) 0.4146(13) 0.030(3) Uani 1 1 d . . .
H11 H 0.468902 -0.139450 0.327967 0.036 Uiso 1 1 calc R . .
C13 C 0.8324(19) -0.1813(10) 0.4873(15) 0.039(3) Uani 1 1 d . . .
H13 H 0.794367 -0.179157 0.401921 0.047 Uiso 1 1 calc R . .
C2 C -0.5416(18) 0.8155(8) 0.0954(13) 0.026(3) Uani 1 1 d . . .
C29 C 0.9489(19) 0.6772(8) 1.2405(15) 0.035(3) Uani 1 1 d . . .
H29 H 0.987601 0.677387 1.326150 0.042 Uiso 1 1 calc R . .
C12 C 0.7088(19) -0.1577(8) 0.5171(14) 0.032(3) Uani 1 1 d . . .
C28 C 1.084(2) 0.7004(8) 1.2206(16) 0.037(3) Uani 1 1 d . . .
H28 H 1.212001 0.713641 1.291456 0.044 Uiso 1 1 calc R . .
C18 C 0.106(2) 0.5504(8) 0.6983(15) 0.033(3) Uani 1 1 d . . .
H18 H 0.185640 0.555571 0.671371 0.040 Uiso 1 1 calc R . .
C3 C -0.455(2) 0.3299(9) 0.4048(13) 0.030(3) Uani 1 1 d . . .
C22 C 0.185(2) 0.5647(7) 0.8306(13) 0.026(3) Uani 1 1 d . . .
C24 C 0.5122(19) 0.6268(8) 0.9145(13) 0.030(3) Uani 1 1 d . . .
H24 H 0.468926 0.635964 0.828874 0.036 Uiso 1 1 calc R . .
C25 C 0.7126(19) 0.6536(8) 1.0219(13) 0.029(3) Uani 1 1 d . . .
C5 C -0.0691(19) -0.0370(9) 0.1140(13) 0.029(3) Uani 1 1 d . . .
H5 H -0.119210 -0.032143 0.026225 0.035 Uiso 1 1 calc R . .
C17 C -0.085(2) 0.5291(8) 0.6094(14) 0.031(3) Uani 1 1 d . . .
H17 H -0.130705 0.518604 0.523215 0.037 Uiso 1 1 calc R . .
C16 C 0.9359(19) -0.1870(9) 0.7338(14) 0.031(3) Uani 1 1 d . . .
H16 H 0.973212 -0.189195 0.819073 0.037 Uiso 1 1 calc R . .
C20 C 0.0562(19) 0.5535(8) 0.8637(13) 0.029(3) Uani 1 1 d . . .
H20 H 0.100566 0.559410 0.950368 0.035 Uiso 1 1 calc R . .
C6 C 0.123(2) -0.0598(9) 0.2026(14) 0.034(3) Uani 1 1 d . . .
H6 H 0.198406 -0.069518 0.173807 0.041 Uiso 1 1 calc R . .
C10 C 0.3995(18) -0.0940(8) 0.4358(14) 0.030(3) Uani 1 1 d . . .
H10 H 0.448389 -0.083994 0.522713 0.035 Uiso 1 1 calc R . .
C8 C 0.084(2) -0.0490(8) 0.3711(14) 0.032(3) Uani 1 1 d . U .
H8 H 0.131149 -0.050125 0.458624 0.038 Uiso 1 1 calc R . .
C23 C 0.387(2) 0.5895(8) 0.9340(14) 0.029(3) Uani 1 1 d . . .
H23 H 0.434075 0.578790 1.019956 0.035 Uiso 1 1 calc R . .
C27 C 1.029(2) 0.7039(10) 1.0960(17) 0.044(4) Uani 1 1 d . . .
H27 H 1.117969 0.721301 1.080150 0.053 Uiso 1 1 calc R . .
C14 C 1.018(2) -0.2089(11) 0.5904(18) 0.050(4) Uani 1 1 d . . .
H14 H 1.103322 -0.226378 0.573796 0.060 Uiso 1 1 calc R . .
C15 C 1.067(2) -0.2092(10) 0.7116(16) 0.045(4) Uani 1 1 d . . .
H15 H 1.190413 -0.224412 0.781269 0.055 Uiso 1 1 calc R . .
C9 C -0.106(2) -0.0286(9) 0.2745(13) 0.035(3) Uani 1 1 d . . .
H9 H -0.185004 -0.019014 0.300457 0.042 Uiso 1 1 calc R . .

loop_
_atom_site_aniso_label
_atom_site_aniso_U_11
_atom_site_aniso_U_22
_atom_site_aniso_U_33
_atom_site_aniso_U_23
_atom_site_aniso_U_13
_atom_site_aniso_U_12
Ag1 0.0321(6) 0.0212(5) 0.0336(6) 0.0123(4) 0.0220(5) 0.0081(4)
Ag2 0.0332(6) 0.0197(5) 0.0345(6) 0.0021(4) 0.0226(5) 0.0120(4)
Fe2 0.0264(14) 0.0133(12) 0.0246(13) 0.0081(9) 0.0178(12) 0.0123(10)
Fe1 0.0260(14) 0.0108(11) 0.0254(13) 0.0055(9) 0.0194(12) 0.0082(10)
N1 0.020(2) 0.020(2) 0.020(2) 0.0001(10) 0.0122(14) 0.0018(10)
N6 0.023(5) 0.014(4) 0.041(6) 0.007(4) 0.025(5) 0.009(4)
N3 0.017(5) 0.015(5) 0.035(6) -0.001(4) 0.014(5) -0.003(4)
N4 0.024(2) 0.023(2) 0.023(2) 0.0002(10) 0.0141(15) 0.0021(10)
N2 0.037(6) 0.022(6) 0.039(6) 0.004(5) 0.027(6) 0.012(5)
N5 0.041(7) 0.015(5) 0.045(7) 0.012(4) 0.028(6) 0.009(5)
N8 0.038(7) 0.024(5) 0.040(6) 0.006(5) 0.028(6) 0.005(5)
N7 0.030(6) 0.027(5) 0.030(6) 0.004(4) 0.013(5) 0.014(5)
C4 0.025(6) 0.030(6) 0.033(6) 0.009(5) 0.017(5) 0.014(5)
C7 0.035(7) 0.019(6) 0.039(7) 0.004(5) 0.026(7) -0.002(5)
C1 0.033(7) 0.024(6) 0.037(7) 0.011(5) 0.026(6) 0.010(5)
C21 0.045(8) 0.025(6) 0.034(7) 0.004(5) 0.031(7) 0.005(6)
C26 0.029(6) 0.030(6) 0.033(6) 0.007(5) 0.016(5) 0.012(5)
C11 0.022(7) 0.040(7) 0.028(7) -0.001(5) 0.015(6) 0.008(5)
C13 0.015(6) 0.051(9) 0.041(8) -0.010(7) 0.010(6) 0.001(6)
C2 0.023(6) 0.024(7) 0.033(7) 0.004(5) 0.018(6) 0.002(5)
C29 0.023(7) 0.030(7) 0.042(8) 0.000(6) 0.015(7) -0.001(5)
C12 0.027(7) 0.022(6) 0.049(8) -0.012(6) 0.024(7) -0.003(5)
C28 0.032(8) 0.028(7) 0.051(9) 0.001(6) 0.024(7) 0.008(6)
C18 0.048(9) 0.019(6) 0.054(9) -0.002(6) 0.041(8) 0.002(6)
C3 0.030(7) 0.037(8) 0.033(7) 0.017(6) 0.024(6) 0.018(6)
C22 0.035(7) 0.013(5) 0.034(7) 0.004(5) 0.022(6) 0.005(5)
C24 0.026(7) 0.036(7) 0.026(6) 0.017(5) 0.014(6) 0.019(6)
C25 0.027(7) 0.029(6) 0.036(7) 0.011(5) 0.021(6) 0.018(5)
C5 0.023(6) 0.041(7) 0.030(7) 0.009(5) 0.019(6) 0.009(5)
C17 0.043(8) 0.034(7) 0.035(7) -0.002(5) 0.034(7) 0.006(6)
C16 0.021(7) 0.036(7) 0.031(7) 0.008(5) 0.012(6) 0.009(5)
C20 0.022(7) 0.038(7) 0.031(7) 0.001(5) 0.018(6) 0.006(5)
C6 0.035(8) 0.046(8) 0.040(8) 0.005(6) 0.033(7) 0.008(6)
C10 0.019(6) 0.033(7) 0.044(8) 0.002(6) 0.023(6) 0.001(5)
C8 0.035(6) 0.025(5) 0.032(6) 0.007(4) 0.017(5) 0.017(5)
C23 0.039(8) 0.026(6) 0.037(7) 0.003(5) 0.030(7) 0.005(6)
C27 0.030(8) 0.051(9) 0.057(10) 0.014(7) 0.029(8) 0.006(7)
C14 0.036(9) 0.048(9) 0.063(11) -0.014(8) 0.028(8) -0.001(7)
C15 0.034(8) 0.048(9) 0.044(9) 0.011(7) 0.017(7) 0.009(7)
C9 0.032(8) 0.041(8) 0.029(7) 0.011(6) 0.016(6) 0.017(6)

loop_
_atom_type_symbol
_atom_type_description
_atom_type_scat_dispersion_real
_atom_type_scat_dispersion_imag
_atom_type_scat_source
C C 0.0181 0.0091 'International Tables Vol C Tables 4.2.6.8 and 6.1.1.4'
H H 0.0000 0.0000 'International Tables Vol C Tables 4.2.6.8 and 6.1.1.4'
Ag Ag 0.1306 4.2820 'International Tables Vol C Tables 4.2.6.8 and 6.1.1.4'
Fe Fe -1.1336 3.1974 'International Tables Vol C Tables 4.2.6.8 and 6.1.1.4'
N N 0.0311 0.0180 'International Tables Vol C Tables 4.2.6.8 and 6.1.1.4'

loop_
_geom_angle_atom_site_label_1
_geom_angle_atom_site_label_2
_geom_angle_atom_site_label_3
_geom_angle
_geom_angle_site_symmetry_1
_geom_angle_site_symmetry_3
C1 Ag1 N8 107.7(4) . 1_454
C1 Ag1 C2 155.0(5) . .
C2 Ag1 N8 96.8(4) . 1_454
C4 Ag2 N7 105.4(4) . 2_556
C4 Ag2 C3 160.4(5) . .
C3 Ag2 N7 93.4(4) . 2_556
N4 Fe2 N4 180.0 2_455 .
N4 Fe2 N2 89.3(4) . 2_465
N4 Fe2 N2 89.3(4) 2_455 1_545
N4 Fe2 N2 90.7(4) . 1_545
N4 Fe2 N2 90.7(4) 2_455 2_465
N4 Fe2 N5 89.1(4) 2_455 .
N4 Fe2 N5 90.9(4) . .
N4 Fe2 N5 89.1(4) . 2_455
N4 Fe2 N5 90.9(4) 2_455 2_455
N2 Fe2 N2 180.0(7) 2_465 1_545
N2 Fe2 N5 87.6(4) 2_465 2_455
N2 Fe2 N5 92.4(4) 2_465 .
N2 Fe2 N5 87.6(4) 1_545 .
N2 Fe2 N5 92.4(4) 1_545 2_455
N5 Fe2 N5 180.0 . 2_455
N1 Fe1 N1 180.0(6) . 2_466
N1 Fe1 N6 89.9(4) . .
N1 Fe1 N6 90.1(4) 2_466 .
N1 Fe1 N6 89.9(4) 2_466 2_466
N1 Fe1 N6 90.1(4) . 2_466
N6 Fe1 N6 180.0(7) 2_466 .
N3 Fe1 N1 89.2(4) 2_466 .
N3 Fe1 N1 90.8(4) . .
N3 Fe1 N1 90.8(4) 2_466 2_466
N3 Fe1 N1 89.2(4) . 2_466
N3 Fe1 N6 91.5(4) . .
N3 Fe1 N6 91.5(4) 2_466 2_466
N3 Fe1 N6 88.5(4) . 2_466
N3 Fe1 N6 88.5(4) 2_466 .
N3 Fe1 N3 180.0 2_466 .
C1 N1 Fe1 173.7(10) . .
C21 N6 Fe1 121.7(9) . .
C21 N6 C17 115.1(11) . .
C17 N6 Fe1 123.2(9) . .
C3 N3 Fe1 169.5(10) . .
C4 N4 Fe2 164.3(10) . .
C2 N2 Fe2 162.5(10) . 1_565
C5 N5 Fe2 122.2(9) . .
C9 N5 Fe2 121.5(10) . .
C9 N5 C5 116.0(12) . .
C29 N8 Ag1 113.0(9) . 1_656
C25 N8 Ag1 120.7(9) . 1_656
C25 N8 C29 116.8(12) . .
C12 N7 Ag2 121.3(9) . 2_556
C16 N7 Ag2 112.5(9) . 2_556
C16 N7 C12 117.5(12) . .
N4 C4 Ag2 175.7(12) . .
C6 C7 C10 123.9(12) . .
C8 C7 C6 117.2(13) . .
C8 C7 C10 118.9(12) . .
N1 C1 Ag1 174.3(11) . .
N6 C21 H21 117.7 . .
N6 C21 C20 124.6(12) . .
C20 C21 H21 117.7 . .
C25 C26 H26 121.4 . .
C25 C26 C27 117.2(13) . .
C27 C26 H26 121.4 . .
C12 C11 H11 117.6 . .
C10 C11 H11 117.6 . .
C10 C11 C12 124.7(13) . .
C12 C13 H13 120.8 . .
C12 C13 C14 118.3(15) . .
C14 C13 H13 120.8 . .
N2 C2 Ag1 173.6(11) . .
N8 C29 H29 118.0 . .
N8 C29 C28 123.9(14) . .
C28 C29 H29 118.0 . .
N7 C12 C11 117.5(12) . .
N7 C12 C13 121.8(13) . .
C13 C12 C11 120.7(13) . .
C29 C28 H28 120.4 . .
C27 C28 C29 119.1(15) . .
C27 C28 H28 120.4 . .
C22 C18 H18 119.7 . .
C17 C18 H18 119.7 . .
C17 C18 C22 120.5(12) . .
N3 C3 Ag2 169.7(11) . .
C18 C22 C20 116.1(12) . .
C18 C22 C23 125.3(12) . .
C20 C22 C23 118.6(12) . .
C25 C24 H24 118.4 . .
C23 C24 H24 118.4 . .
C23 C24 C25 123.2(12) . .
N8 C25 C26 123.7(13) . .
N8 C25 C24 118.0(12) . .
C26 C25 C24 118.1(12) . .
N5 C5 H5 118.1 . .
N5 C5 C6 123.7(12) . .
C6 C5 H5 118.1 . .
N6 C17 H17 117.7 . .
C18 C17 N6 124.6(12) . .
C18 C17 H17 117.7 . .
N7 C16 H16 118.2 . .
N7 C16 C15 123.6(14) . .
C15 C16 H16 118.2 . .
C21 C20 C22 119.0(12) . .
C21 C20 H20 120.5 . .
C22 C20 H20 120.5 . .
C7 C6 C5 119.1(12) . .
C7 C6 H6 120.4 . .
C5 C6 H6 120.4 . .
C7 C10 H10 116.9 . .
C11 C10 C7 126.2(13) . .
C11 C10 H10 116.9 . .
C7 C8 H8 120.6 . .
C7 C8 C9 118.8(13) . .
C9 C8 H8 120.6 . .
C22 C23 H23 117.5 . .
C24 C23 C22 125.0(12) . .
C24 C23 H23 117.5 . .
C26 C27 H27 120.5 . .
C28 C27 C26 119.0(14) . .
C28 C27 H27 120.5 . .
C13 C14 H14 120.7 . .
C15 C14 C13 118.6(16) . .
C15 C14 H14 120.7 . .
C16 C15 H15 120.0 . .
C14 C15 C16 120.1(15) . .
C14 C15 H15 120.0 . .
N5 C9 C8 125.1(14) . .
N5 C9 H9 117.5 . .
C8 C9 H9 117.5 . .

loop_
_geom_bond_atom_site_label_1
_geom_bond_atom_site_label_2
_geom_bond_distance
_geom_bond_site_symmetry_2
Ag1 N8 2.591(11) 1_454
Ag1 C1 2.083(12) .
Ag1 C2 2.083(13) .
Ag2 N7 2.617(12) 2_556
Ag2 C4 2.049(13) .
Ag2 C3 2.067(14) .
Fe2 N4 2.113(10) .
Fe2 N4 2.113(10) 2_455
Fe2 N2 2.146(11) 1_545
Fe2 N2 2.146(11) 2_465
Fe2 N5 2.236(12) .
Fe2 N5 2.236(12) 2_455
Fe1 N1 1.950(10) .
Fe1 N1 1.950(10) 2_466
Fe1 N6 2.006(10) 2_466
Fe1 N6 2.006(10) .
Fe1 N3 1.923(10) 2_466
Fe1 N3 1.923(10) .
N1 C1 1.117(16) .
N6 C21 1.351(17) .
N6 C17 1.357(17) .
N3 C3 1.168(17) .
N4 C4 1.182(17) .
N2 C2 1.125(16) .
N5 C5 1.330(18) .
N5 C9 1.326(19) .
N8 C29 1.340(18) .
N8 C25 1.336(18) .
N7 C12 1.360(19) .
N7 C16 1.324(17) .
C7 C6 1.40(2) .
C7 C10 1.472(19) .
C7 C8 1.38(2) .
C21 H21 0.9300 .
C21 C20 1.38(2) .
C26 H26 0.9300 .
C26 C25 1.38(2) .
C26 C27 1.42(2) .
C11 H11 0.9300 .
C11 C12 1.457(19) .
C11 C10 1.327(18) .
C13 H13 0.9300 .
C13 C12 1.39(2) .
C13 C14 1.42(2) .
C29 H29 0.9300 .
C29 C28 1.37(2) .
C28 H28 0.9300 .
C28 C27 1.36(2) .
C18 H18 0.9300 .
C18 C22 1.40(2) .
C18 C17 1.35(2) .
C22 C20 1.410(19) .
C22 C23 1.46(2) .
C24 H24 0.9300 .
C24 C25 1.47(2) .
C24 C23 1.35(2) .
C5 H5 0.9300 .
C5 C6 1.400(19) .
C17 H17 0.9300 .
C16 H16 0.9300 .
C16 C15 1.38(2) .
C20 H20 0.9300 .
C6 H6 0.9300 .
C10 H10 0.9300 .
C8 H8 0.9300 .
C8 C9 1.39(2) .
C23 H23 0.9300 .
C27 H27 0.9300 .
C14 H14 0.9300 .
C14 C15 1.33(3) .
C15 H15 0.9300 .
C9 H9 0.9300 .
